data_2241739
loop_
_publ_author_name
'Rajam, Ammaiyappan'
'Thomas Muthiah, Packianathan'
'Butcher, Ray J.'
'Zeller, Matthias'

_publ_section_title
;
 Crystal structure of 4-amino-5-chloro-2,6-dimethylpyrimidinium
 thiophene-2,5-dicarboxylate
;
_journal_coeditor_code LH5814
_journal_issue 7
_journal_name_full 'Acta Crystallographica Section E'
_journal_page_first 1043
_journal_page_last 1046
_journal_paper_doi 10.1107/S2056989016010148
_journal_volume 72
_journal_year 2016
_chemical_formula_iupac 'C6 H9 Cl N3 +, C6 H3 O4 S -'
_chemical_formula_moiety 'C6 H9 Cl N3 +, C6 H3 O4 S -'
_chemical_formula_sum 'C12 H12 Cl N3 O4 S'
_chemical_formula_weight 329.76
_chemical_name_systematic
;
4-Amino-5-chloro-2,6-dimethylpyrimidinium
thiophene-2,5-dicarboxylate
;
_space_group_crystal_system monoclinic
_space_group_IT_number 14
_space_group_name_Hall '-P 2yn'
_space_group_name_H-M_alt 'P 1 21/n 1'
_symmetry_space_group_name_Hall '-P 2yn'
_symmetry_space_group_name_H-M 'P 1 21/n 1'
_atom_sites_solution_hydrogens mixed
_atom_sites_solution_primary direct
_atom_sites_solution_secondary difmap
_audit_creation_method SHELXL-2014/7
_cell_angle_alpha 90
_cell_angle_beta 98.520(2)
_cell_angle_gamma 90
_cell_formula_units_Z 4
_cell_length_a 7.9948(3)
_cell_length_b 11.3928(4)
_cell_length_c 15.7757(6)
_cell_measurement_reflns_used 6601
_cell_measurement_temperature 100(2)
_cell_measurement_theta_max 30.023
_cell_measurement_theta_min 3.055
_cell_volume 1421.04(9)
_computing_cell_refinement
;
SAINT (Bruker, 2014)
;
_computing_data_collection
;
APEX2 (Bruker, 2014)
;
_computing_data_reduction
;
SAINT (Bruker, 2014)
;
_computing_molecular_graphics
;
Mercury (Macrae <i>et al.</i>, 2008)
;
_computing_publication_material
;
PLATON (Spek, 2009)
;
_computing_structure_refinement
;
SHELXL2014 (Sheldrick, 2015) and
<i>SHELXLE</i>  (H\"ubschle <i>et al.</i>,  2011)
;
_computing_structure_solution
;
SIR92 (Altomare <i>et al.</i>,  1993)
;
_diffrn_ambient_temperature 100(2)
_diffrn_measured_fraction_theta_full 0.982
_diffrn_measured_fraction_theta_max 0.939
_diffrn_measurement_device_type 'Bruker AXS D8 Quest CMOS'
_diffrn_measurement_method '\w and \f scans'
_diffrn_radiation_monochromator 'laterally graded multilayer (Goebel) mirror'
_diffrn_radiation_type MoK\a
_diffrn_radiation_wavelength 0.71073
_diffrn_reflns_av_R_equivalents 0.0525
_diffrn_reflns_limit_h_max 9
_diffrn_reflns_limit_h_min -11
_diffrn_reflns_limit_k_max 16
_diffrn_reflns_limit_k_min -15
_diffrn_reflns_limit_l_max 21
_diffrn_reflns_limit_l_min -21
_diffrn_reflns_number 10749
_diffrn_reflns_theta_full 25.242
_diffrn_reflns_theta_max 30.036
_diffrn_reflns_theta_min 2.611
_exptl_absorpt_coefficient_mu 0.435
_exptl_absorpt_correction_T_max 0.7460
_exptl_absorpt_correction_T_min 0.4244
_exptl_absorpt_correction_type multi-scan
_exptl_absorpt_process_details
;
(SADABS; Krause <i>et al.</i>,  2015)
;
_exptl_crystal_colour colourless
_exptl_crystal_density_diffrn 1.541
_exptl_crystal_description plate
_exptl_crystal_F_000 680
_exptl_crystal_size_max 0.230
_exptl_crystal_size_mid 0.190
_exptl_crystal_size_min 0.060
_refine_diff_density_max 1.585
_refine_diff_density_min -0.685
_refine_ls_extinction_method none
_refine_ls_goodness_of_fit_ref 1.101
_refine_ls_hydrogen_treatment mixed
_refine_ls_matrix_type full
_refine_ls_number_parameters 208
_refine_ls_number_reflns 3911
_refine_ls_number_restraints 0
_refine_ls_restrained_S_all 1.101
_refine_ls_R_factor_all 0.0810
_refine_ls_R_factor_gt 0.0602
_refine_ls_shift/su_max 0.000
_refine_ls_shift/su_mean 0.000
_refine_ls_structure_factor_coef Fsqd
_refine_ls_weighting_details 'w=1/[\s^2^(Fo^2^)+(0.1146P)^2^] where P=(Fo^2^+2Fc^2^)/3'
_refine_ls_weighting_scheme calc
_refine_ls_wR_factor_gt 0.1640
_refine_ls_wR_factor_ref 0.1851
_reflns_number_gt 2862
_reflns_number_total 3911
_reflns_threshold_expression 'I > 2\s(I)'
_cod_data_source_file lh5814sup1.cif
_cod_data_source_block I
_cod_database_code 2241739
_shelx_space_group_comment
;
The symmetry employed for this shelxl refinement is uniquely defined
by the following loop, which should always be used as a source of
symmetry information in preference to the above space-group names.
They are only intended as comments.
;
_shelx_estimated_absorpt_t_min 0.907
_shelx_estimated_absorpt_t_max 0.974

loop_
_space_group_symop_operation_xyz
'x, y, z'
'-x+1/2, y+1/2, -z+1/2'
'-x, -y, -z'
'x-1/2, -y-1/2, z-1/2'

loop_
_atom_site_type_symbol
_atom_site_label
_atom_site_fract_x
_atom_site_fract_y
_atom_site_fract_z
_atom_site_U_iso_or_equiv
_atom_site_adp_type
_atom_site_calc_flag
_atom_site_occupancy
S S1A 0.83375(7) 0.63795(4) 0.43028(4) 0.01808(18) Uani d 1
O O1A 0.6790(2) 0.57301(14) 0.58125(10) 0.0252(4) Uani d 1
O O2A 0.6743(2) 0.75418(14) 0.63699(10) 0.0218(4) Uani d 1
O O3A 1.0617(2) 0.81066(15) 0.26723(10) 0.0227(4) Uani d 1
H H3A 1.110(5) 0.780(3) 0.214(2) 0.060(11) Uiso d 1
O O4A 0.9244(3) 0.63757(15) 0.25678(12) 0.0309(4) Uani d 1
C C1A 0.7104(3) 0.6802(2) 0.58237(14) 0.0178(4) Uani d 1
C C2A 0.7953(3) 0.7287(2) 0.51203(14) 0.0187(4) Uani d 1
C C3A 0.8446(3) 0.84283(19) 0.49963(15) 0.0204(5) Uani d 1
H H3AA 0.8325 0.9054 0.5381 0.024 Uiso calc 1
C C4A 0.9151(3) 0.85594(18) 0.42313(15) 0.0199(5) Uani d 1
H H4AA 0.9568 0.9282 0.4046 0.024 Uiso calc 1
C C5A 0.9166(3) 0.75252(19) 0.37866(14) 0.0182(4) Uani d 1
C C6A 0.9689(3) 0.7288(2) 0.29484(14) 0.0198(5) Uani d 1
Cl Cl1B 0.43554(7) 0.14586(5) 0.77201(3) 0.02236(18) Uani d 1
N N1B 0.6246(2) 0.34003(17) 0.60286(13) 0.0206(4) Uani d 1
H H1B 0.639(4) 0.413(3) 0.5956(19) 0.031(7) Uiso d 1
N N3B 0.6059(2) 0.14982(16) 0.54703(13) 0.0205(4) Uani d 1
N N4B 0.5127(3) -0.00013(17) 0.62434(14) 0.0242(4) Uani d 1
H H4B1 0.512(4) -0.043(3) 0.5793(19) 0.040(9) Uiso d 1
H H4B2 0.478(4) -0.039(3) 0.671(2) 0.045(9) Uiso d 1
C C2B 0.6450(3) 0.2616(2) 0.54118(15) 0.0204(5) Uani d 1
C C4B 0.5460(3) 0.1121(2) 0.61845(15) 0.0205(5) Uani d 1
C C5B 0.5201(3) 0.1938(2) 0.68398(14) 0.0196(4) Uani d 1
C C6B 0.5592(3) 0.3099(2) 0.67489(15) 0.0191(4) Uani d 1
C C7B 0.7142(3) 0.3044(2) 0.46395(15) 0.0235(5) Uani d 1
H H7BA 0.6941 0.2453 0.4185 0.035 Uiso calc 1
H H7BB 0.8360 0.3181 0.4787 0.035 Uiso calc 1
H H7BC 0.6579 0.3778 0.4439 0.035 Uiso calc 1
C C8B 0.5357(3) 0.4046(2) 0.73702(15) 0.0250(5) Uani d 1
H H8BA 0.4198 0.4019 0.7502 0.037 Uiso calc 1
H H8BB 0.5563 0.4810 0.7120 0.037 Uiso calc 1
H H8BC 0.6156 0.3931 0.7898 0.037 Uiso calc 1

loop_
_atom_site_aniso_label
_atom_site_aniso_U_11
_atom_site_aniso_U_22
_atom_site_aniso_U_33
_atom_site_aniso_U_12
_atom_site_aniso_U_13
_atom_site_aniso_U_23
S1A 0.0222(3) 0.0148(3) 0.0193(3) -0.00038(18) 0.0096(2) -0.00055(19)
O1A 0.0324(9) 0.0188(8) 0.0273(9) -0.0044(7) 0.0142(7) 0.0021(7)
O2A 0.0242(8) 0.0230(8) 0.0207(8) -0.0008(6) 0.0118(6) -0.0003(6)
O3A 0.0267(8) 0.0229(8) 0.0217(8) -0.0026(7) 0.0140(7) -0.0021(7)
O4A 0.0445(11) 0.0221(9) 0.0308(10) -0.0068(7) 0.0212(8) -0.0064(7)
C1A 0.0186(9) 0.0192(10) 0.0164(10) 0.0001(8) 0.0054(8) -0.0009(8)
C2A 0.0169(9) 0.0197(10) 0.0207(10) 0.0010(8) 0.0064(8) -0.0006(9)
C3A 0.0234(11) 0.0193(10) 0.0199(11) -0.0029(8) 0.0078(9) -0.0015(8)
C4A 0.0208(10) 0.0183(11) 0.0218(11) -0.0040(8) 0.0076(9) -0.0013(8)
C5A 0.0166(9) 0.0184(10) 0.0210(11) -0.0010(8) 0.0081(8) -0.0002(8)
C6A 0.0212(10) 0.0203(11) 0.0197(11) 0.0030(8) 0.0089(8) 0.0015(9)
Cl1B 0.0281(3) 0.0207(3) 0.0200(3) -0.0013(2) 0.0090(2) -0.0002(2)
N1B 0.0218(9) 0.0168(9) 0.0239(10) -0.0020(7) 0.0055(8) 0.0024(8)
N3B 0.0225(9) 0.0188(10) 0.0212(10) 0.0004(7) 0.0059(8) 0.0018(7)
N4B 0.0349(11) 0.0171(10) 0.0227(10) 0.0003(8) 0.0116(9) 0.0000(8)
C2B 0.0165(9) 0.0210(11) 0.0235(11) 0.0009(8) 0.0021(8) 0.0015(9)
C4B 0.0183(10) 0.0215(11) 0.0228(11) 0.0013(8) 0.0071(8) 0.0006(9)
C5B 0.0201(10) 0.0187(10) 0.0207(11) 0.0003(8) 0.0050(8) 0.0002(9)
C6B 0.0176(9) 0.0163(10) 0.0233(11) 0.0006(8) 0.0026(8) -0.0003(9)
C7B 0.0240(10) 0.0208(11) 0.0273(12) 0.0000(9) 0.0094(9) 0.0024(10)
C8B 0.0327(12) 0.0177(11) 0.0256(12) 0.0009(9) 0.0078(10) -0.0044(9)

loop_
_atom_type_symbol
_atom_type_description
_atom_type_scat_dispersion_real
_atom_type_scat_dispersion_imag
_atom_type_scat_source
C C 0.0033 0.0016 'International Tables Vol C Tables 4.2.6.8 and 6.1.1.4'
H H 0.0000 0.0000 'International Tables Vol C Tables 4.2.6.8 and 6.1.1.4'
N N 0.0061 0.0033 'International Tables Vol C Tables 4.2.6.8 and 6.1.1.4'
O O 0.0106 0.0060 'International Tables Vol C Tables 4.2.6.8 and 6.1.1.4'
S S 0.1246 0.1234 'International Tables Vol C Tables 4.2.6.8 and 6.1.1.4'
Cl Cl 0.1484 0.1585 'International Tables Vol C Tables 4.2.6.8 and 6.1.1.4'

loop_
_geom_angle_atom_site_label_1
_geom_angle_atom_site_label_2
_geom_angle_atom_site_label_3
_geom_angle
C2A S1A C5A 91.32(10)
C6A O3A H3A 109(2)
O1A C1A O2A 126.5(2)
O1A C1A C2A 117.76(19)
O2A C1A C2A 115.72(19)
C3A C2A C1A 128.7(2)
C3A C2A S1A 111.97(17)
C1A C2A S1A 119.24(16)
C2A C3A C4A 112.3(2)
C2A C3A H3AA 123.9
C4A C3A H3AA 123.9
C5A C4A C3A 112.36(19)
C5A C4A H4AA 123.8
C3A C4A H4AA 123.8
C4A C5A C6A 130.0(2)
C4A C5A S1A 112.08(16)
C6A C5A S1A 117.83(16)
O4A C6A O3A 125.4(2)
O4A C6A C5A 119.7(2)
O3A C6A C5A 114.8(2)
C2B N1B C6B 122.5(2)
C2B N1B H1B 121(2)
C6B N1B H1B 116(2)
C2B N3B C4B 118.7(2)
C4B N4B H4B1 118(2)
C4B N4B H4B2 127(2)
H4B1 N4B H4B2 115(3)
N3B C2B N1B 122.3(2)
N3B C2B C7B 119.5(2)
N1B C2B C7B 118.2(2)
N4B C4B N3B 117.9(2)
N4B C4B C5B 122.1(2)
N3B C4B C5B 120.0(2)
C6B C5B C4B 119.5(2)
C6B C5B Cl1B 120.89(18)
C4B C5B Cl1B 119.55(17)
N1B C6B C5B 116.8(2)
N1B C6B C8B 117.9(2)
C5B C6B C8B 125.2(2)
C2B C7B H7BA 109.5
C2B C7B H7BB 109.5
H7BA C7B H7BB 109.5
C2B C7B H7BC 109.5
H7BA C7B H7BC 109.5
H7BB C7B H7BC 109.5
C6B C8B H8BA 109.5
C6B C8B H8BB 109.5
H8BA C8B H8BB 109.5
C6B C8B H8BC 109.5
H8BA C8B H8BC 109.5
H8BB C8B H8BC 109.5

loop_
_geom_bond_atom_site_label_1
_geom_bond_atom_site_label_2
_geom_bond_distance
S1A C2A 1.716(2)
S1A C5A 1.722(2)
O1A C1A 1.247(3)
O2A C1A 1.269(3)
O3A C6A 1.306(3)
O3A H3A 1.04(4)
O4A C6A 1.226(3)
C1A C2A 1.490(3)
C2A C3A 1.381(3)
C3A C4A 1.414(3)
C3A H3AA 0.9500
C4A C5A 1.372(3)
C4A H4AA 0.9500
C5A C6A 1.470(3)
Cl1B C5B 1.721(2)
N1B C2B 1.348(3)
N1B C6B 1.363(3)
N1B H1B 0.85(3)
N3B C2B 1.318(3)
N3B C4B 1.358(3)
N4B C4B 1.312(3)
N4B H4B1 0.86(3)
N4B H4B2 0.94(3)
C2B C7B 1.492(3)
C4B C5B 1.429(3)
C5B C6B 1.372(3)
C6B C8B 1.488(3)
C7B H7BA 0.9800
C7B H7BB 0.9800
C7B H7BC 0.9800
C8B H8BA 0.9800
C8B H8BB 0.9800
C8B H8BC 0.9800

loop_
_geom_hbond_atom_site_label_D
_geom_hbond_atom_site_label_H
_geom_hbond_atom_site_label_A
_geom_hbond_site_symmetry_A
_geom_hbond_distance_DH
_geom_hbond_distance_HA
_geom_hbond_distance_DA
_geom_hbond_angle_DHA
O3A H3A O2A 4_675 1.04(4) 1.44(4) 2.475(2) 176(4)
N1B H1B O1A . 0.85(3) 1.87(3) 2.719(3) 178(3)
N4B H4B1 N3B 3_656 0.86(3) 2.40(3) 3.218(3) 158(3)
N4B H4B2 O4A 4_566 0.94(3) 1.86(3) 2.784(3) 170(3)
C7B H7BB S1A 3_766 0.98 2.86 3.807(2) 164
C8B H8BB O3A 4_576 0.98 2.53 3.281(3) 134
C8B H8BC O2A 2_646 0.98 2.47 3.301(3) 143
C7B H7BB Cg 3_766 0.98 2.69 3.556(3) 148

loop_
_geom_torsion_atom_site_label_1
_geom_torsion_atom_site_label_2
_geom_torsion_atom_site_label_3
_geom_torsion_atom_site_label_4
_geom_torsion
O1A C1A C2A C3A -179.2(2)
O2A C1A C2A C3A 2.2(3)
O1A C1A C2A S1A 3.9(3)
O2A C1A C2A S1A -174.75(16)
C5A S1A C2A C3A 0.03(18)
C5A S1A C2A C1A 177.43(18)
C1A C2A C3A C4A -177.4(2)
S1A C2A C3A C4A -0.4(3)
C2A C3A C4A C5A 0.6(3)
C3A C4A C5A C6A 176.1(2)
C3A C4A C5A S1A -0.6(3)
C2A S1A C5A C4A 0.31(18)
C2A S1A C5A C6A -176.79(17)
C4A C5A C6A O4A -162.8(2)
S1A C5A C6A O4A 13.7(3)
C4A C5A C6A O3A 17.1(3)
S1A C5A C6A O3A -166.44(16)
C4B N3B C2B N1B -1.3(3)
C4B N3B C2B C7B 178.83(19)
C6B N1B C2B N3B -1.3(3)
C6B N1B C2B C7B 178.6(2)
C2B N3B C4B N4B -177.9(2)
C2B N3B C4B C5B 2.5(3)
N4B C4B C5B C6B 179.2(2)
N3B C4B C5B C6B -1.2(3)
N4B C4B C5B Cl1B -2.4(3)
N3B C4B C5B Cl1B 177.20(17)
C2B N1B C6B C5B 2.4(3)
C2B N1B C6B C8B -177.5(2)
C4B C5B C6B N1B -1.2(3)
Cl1B C5B C6B N1B -179.59(16)
C4B C5B C6B C8B 178.8(2)
Cl1B C5B C6B C8B 0.4(3)

_cod_database_fobs_code 2241739
